data_4344569
loop_
_publ_author_name
'Tsitovich, Pavel B.'
'Cox, Jordan M.'
'Benedict, Jason B.'
'Morrow, Janet R.'

_publ_section_title
;
 Six-coordinate Iron(II) and Cobalt(II) paraSHIFT Agents for Measuring
 Temperature by Magnetic Resonance Spectroscopy.
;
_journal_issue 2
_journal_name_full 'Inorganic chemistry'
_journal_page_first 700
_journal_page_last 716
_journal_paper_doi 10.1021/acs.inorgchem.5b02144
_journal_volume 55
_journal_year 2016
_chemical_formula_moiety 'C27 H36 Co N6, 2(N O3)'
_chemical_formula_sum 'C27 H36 Co N8 O6'
_chemical_formula_weight 627.57
_chemical_name_systematic
;
 ? 
;
_space_group_crystal_system orthorhombic
_space_group_IT_number 61
_space_group_name_Hall '-P 2ac 2ab'
_space_group_name_H-M_alt 'P b c a'
_symmetry_space_group_name_Hall '-P 2ac 2ab'
_symmetry_space_group_name_H-M 'P b c a'
_atom_sites_solution_hydrogens geom
_atom_sites_solution_primary iterative
_atom_sites_solution_secondary difmap
_audit_creation_date 2015-05-19
_audit_creation_method
;
Olex2 1.2
(compiled 2015.01.26 svn.r3150 for OlexSys, GUI svn.r4998)
;
_cell_angle_alpha 90.00
_cell_angle_beta 90.00
_cell_angle_gamma 90.00
_cell_formula_units_Z 8
_cell_length_a 18.3433(7)
_cell_length_b 18.0221(7)
_cell_length_c 18.9080(7)
_cell_measurement_reflns_used 9958
_cell_measurement_temperature 90
_cell_measurement_theta_max 25.23
_cell_measurement_theta_min 2.22
_cell_volume 6250.7(4)
_computing_molecular_graphics 'Olex2 (Dolomanov et al., 2009)'
_computing_publication_material 'Olex2 (Dolomanov et al., 2009)'
_computing_structure_refinement 'XL (Sheldrick, 2008)'
_computing_structure_solution 'olex2.solve (Bourhis et al., 2015)'
_diffrn_ambient_temperature 90
_diffrn_detector 'Bruker APEX2 area detector'
_diffrn_detector_area_resol_mean 7.9
_diffrn_detector_type 'CCD area detector'
_diffrn_measured_fraction_theta_full 1.000
_diffrn_measured_fraction_theta_max 1.000
_diffrn_measurement_device 'three-circle diffractometer'
_diffrn_measurement_device_type 'Bruker APEX2 microfocus rotating anode'
_diffrn_measurement_method '\w and \f scans'
_diffrn_radiation_monochromator 'mirror optics'
_diffrn_radiation_probe x-ray
_diffrn_radiation_type MoK\a
_diffrn_radiation_wavelength 0.71073
_diffrn_reflns_av_R_equivalents 0.0680
_diffrn_reflns_av_unetI/netI 0.0298
_diffrn_reflns_limit_h_max 25
_diffrn_reflns_limit_h_min -25
_diffrn_reflns_limit_k_max 25
_diffrn_reflns_limit_k_min -25
_diffrn_reflns_limit_l_max 26
_diffrn_reflns_limit_l_min -26
_diffrn_reflns_number 141678
_diffrn_reflns_theta_full 26.00
_diffrn_reflns_theta_max 30.05
_diffrn_reflns_theta_min 1.92
_diffrn_source 'microfocus rotating anode'
_diffrn_source_type 'Incoatec I\ms'
_diffrn_standards_number 0
_exptl_absorpt_coefficient_mu 0.601
_exptl_absorpt_correction_T_max 0.7460
_exptl_absorpt_correction_T_min 0.6706
_exptl_absorpt_correction_type multi-scan
_exptl_absorpt_process_details
;
SADABS-2008/1 (Bruker,2008) was used for absorption correction.
wR2(int) was 0.0993 before and 0.0571 after correction.
The Ratio of minimum to maximum transmission is 0.8989.
The \l/2 correction factor is 0.0015.
;
_exptl_crystal_colour pink
_exptl_crystal_colour_primary pink
_exptl_crystal_density_diffrn 1.334
_exptl_crystal_density_method 'not measured'
_exptl_crystal_description plate
_exptl_crystal_F_000 2632
_exptl_crystal_size_max 0.2
_exptl_crystal_size_mid 0.2
_exptl_crystal_size_min 0.03
_refine_diff_density_max 0.991
_refine_diff_density_min -0.581
_refine_diff_density_rms 0.068
_refine_ls_extinction_method none
_refine_ls_goodness_of_fit_ref 1.088
_refine_ls_hydrogen_treatment constr
_refine_ls_matrix_type full
_refine_ls_number_parameters 382
_refine_ls_number_reflns 9149
_refine_ls_number_restraints 0
_refine_ls_restrained_S_all 1.088
_refine_ls_R_factor_all 0.0642
_refine_ls_R_factor_gt 0.0463
_refine_ls_shift/su_max 0.001
_refine_ls_shift/su_mean 0.000
_refine_ls_structure_factor_coef Fsqd
_refine_ls_weighting_details 'calc w=1/[\s^2^(Fo^2^)+(0.0524P)^2^+4.6981P] where P=(Fo^2^+2Fc^2^)/3'
_refine_ls_weighting_scheme calc
_refine_ls_wR_factor_gt 0.1178
_refine_ls_wR_factor_ref 0.1251
_reflns_number_gt 6824
_reflns_number_total 9149
_reflns_threshold_expression >2sigma(I)
_cod_data_source_file ic5b02144_si_002.cif
_cod_data_source_block jmc_121402
_cod_database_code 4344569
_olex2_refinement_description
;
1. Fixed Uiso
 At 1.2 times of:
  All C(H) groups, All C(H,H) groups
 At 1.5 times of:
  All C(H,H,H) groups
2.a Secondary CH2 refined with riding coordinates:
 C1(H1A,H1B), C8(H8A,H8B), C9(H9A,H9B), C10(H10A,H10B), C17(H17A,H17B),
 C18(H18A,H18B), C19(H19A,H19B), C26(H26A,H26B), C27(H27A,H27B)
2.b Aromatic/amide H refined with riding coordinates:
 C3(H3), C4(H4), C5(H5), C12(H12), C13(H13), C14(H14), C21(H21), C22(H22),
 C23(H23)
2.c Idealised Me refined as rotating group:
 C7(H7A,H7B,H7C), C16(H16A,H16B,H16C), C25(H25A,H25B,H25C)
;
_olex2_submission_special_instructions 'No special instructions were received'

loop_
_space_group_symop_id
_space_group_symop_operation_xyz
1 'x, y, z'
2 '-x+1/2, -y, z+1/2'
3 'x+1/2, -y+1/2, -z'
4 '-x, y+1/2, -z+1/2'
5 '-x, -y, -z'
6 'x-1/2, y, -z-1/2'
7 '-x-1/2, y-1/2, z'
8 'x, -y-1/2, z-1/2'

loop_
_atom_site_label
_atom_site_type_symbol
_atom_site_fract_x
_atom_site_fract_y
_atom_site_fract_z
_atom_site_U_iso_or_equiv
_atom_site_adp_type
_atom_site_occupancy
_atom_site_calc_flag
_atom_site_refinement_flags_posn
Co1 Co 0.814510(13) 0.707864(13) 0.198389(13) 0.01836(7) Uani 1 d .
N1 N 0.74013(8) 0.69788(8) 0.10997(8) 0.0199(3) Uani 1 d .
N2 N 0.73937(9) 0.62258(10) 0.23818(9) 0.0272(3) Uani 1 d .
N3 N 0.74308(9) 0.80071(9) 0.21985(9) 0.0249(3) Uani 1 d .
N4 N 0.86403(8) 0.75368(9) 0.29653(8) 0.0227(3) Uani 1 d .
N5 N 0.86296(9) 0.78798(9) 0.12825(9) 0.0236(3) Uani 1 d .
N6 N 0.90387(9) 0.64228(9) 0.15199(9) 0.0245(3) Uani 1 d .
C1 C 0.71349(10) 0.62112(10) 0.11176(10) 0.0233(4) Uani 1 d .
H1A H 0.7517 0.5874 0.0935 0.028 Uiso 1 calc R
H1B H 0.6702 0.6164 0.0809 0.028 Uiso 1 calc R
C2 C 0.69367(10) 0.59912(10) 0.18619(10) 0.0233(4) Uani 1 d .
C3 C 0.63410(10) 0.55411(11) 0.19897(11) 0.0269(4) Uani 1 d .
H3 H 0.6028 0.5398 0.1613 0.032 Uiso 1 calc R
C4 C 0.62065(11) 0.53020(12) 0.26710(12) 0.0318(4) Uani 1 d .
H4 H 0.5794 0.5002 0.2774 0.038 Uiso 1 calc R
C5 C 0.66830(13) 0.55077(13) 0.31974(13) 0.0371(5) Uani 1 d .
H5 H 0.6610 0.5335 0.3667 0.045 Uiso 1 calc R
C6 C 0.72740(12) 0.59690(14) 0.30440(12) 0.0356(5) Uani 1 d .
C7 C 0.77957(17) 0.6176(2) 0.36197(14) 0.0629(9) Uani 1 d .
H7A H 0.8295 0.6156 0.3438 0.094 Uiso 1 calc GR
H7B H 0.7745 0.5827 0.4015 0.094 Uiso 1 calc GR
H7C H 0.7689 0.6680 0.3784 0.094 Uiso 1 calc GR
C8 C 0.67841(10) 0.75128(10) 0.11664(10) 0.0230(4) Uani 1 d .
H8A H 0.6326 0.7266 0.1019 0.028 Uiso 1 calc R
H8B H 0.6868 0.7939 0.0846 0.028 Uiso 1 calc R
C9 C 0.67028(11) 0.77947(12) 0.19233(11) 0.0273(4) Uani 1 d .
H9A H 0.6373 0.8229 0.1933 0.033 Uiso 1 calc R
H9B H 0.6489 0.7402 0.2224 0.033 Uiso 1 calc R
C10 C 0.74278(11) 0.80914(14) 0.29740(11) 0.0335(5) Uani 1 d .
H10A H 0.7136 0.7688 0.3190 0.040 Uiso 1 calc R
H10B H 0.7201 0.8571 0.3103 0.040 Uiso 1 calc R
C11 C 0.81980(10) 0.80630(11) 0.32521(10) 0.0252(4) Uani 1 d .
C12 C 0.84094(11) 0.85306(11) 0.37915(10) 0.0257(4) Uani 1 d .
H12 H 0.8085 0.8897 0.3969 0.031 Uiso 1 calc R
C13 C 0.91039(11) 0.84546(11) 0.40696(10) 0.0267(4) Uani 1 d .
H13 H 0.9271 0.8776 0.4433 0.032 Uiso 1 calc R
C14 C 0.95476(11) 0.79023(12) 0.38075(11) 0.0293(4) Uani 1 d .
H14 H 1.0019 0.7830 0.4004 0.035 Uiso 1 calc R
C15 C 0.93095(10) 0.74494(11) 0.32567(11) 0.0251(4) Uani 1 d .
C16 C 0.97940(12) 0.68450(13) 0.29826(12) 0.0352(5) Uani 1 d .
H16A H 0.9496 0.6419 0.2842 0.053 Uiso 1 calc GR
H16B H 1.0135 0.6694 0.3354 0.053 Uiso 1 calc GR
H16C H 1.0067 0.7027 0.2573 0.053 Uiso 1 calc GR
C17 C 0.77153(12) 0.86856(11) 0.18422(12) 0.0307(4) Uani 1 d .
H17A H 0.7666 0.9113 0.2167 0.037 Uiso 1 calc R
H17B H 0.7416 0.8789 0.1418 0.037 Uiso 1 calc R
C18 C 0.85090(12) 0.86107(11) 0.16215(11) 0.0284(4) Uani 1 d .
H18A H 0.8636 0.9012 0.1286 0.034 Uiso 1 calc R
H18B H 0.8827 0.8659 0.2042 0.034 Uiso 1 calc R
C19 C 0.94107(11) 0.76872(12) 0.12534(11) 0.0297(4) Uani 1 d .
H19A H 0.9652 0.7847 0.1696 0.036 Uiso 1 calc R
H19B H 0.9644 0.7952 0.0855 0.036 Uiso 1 calc R
C20 C 0.95060(10) 0.68680(12) 0.11592(10) 0.0277(4) Uani 1 d .
C21 C 1.00694(12) 0.65956(16) 0.07486(11) 0.0390(6) Uani 1 d .
H21 H 1.0383 0.6925 0.0502 0.047 Uiso 1 calc R
C22 C 1.01694(14) 0.58373(17) 0.07025(12) 0.0479(7) Uani 1 d .
H22 H 1.0549 0.5636 0.0420 0.058 Uiso 1 calc R
C23 C 0.97087(14) 0.53825(15) 0.10741(13) 0.0442(6) Uani 1 d .
H23 H 0.9771 0.4860 0.1051 0.053 Uiso 1 calc R
C24 C 0.91481(12) 0.56792(12) 0.14867(12) 0.0325(5) Uani 1 d .
C25 C 0.86671(13) 0.51803(12) 0.19056(16) 0.0441(6) Uani 1 d .
H25A H 0.8648 0.5353 0.2397 0.066 Uiso 1 calc GR
H25B H 0.8861 0.4674 0.1892 0.066 Uiso 1 calc GR
H25C H 0.8175 0.5185 0.1704 0.066 Uiso 1 calc GR
C26 C 0.82810(11) 0.78413(11) 0.05667(11) 0.0273(4) Uani 1 d .
H26A H 0.8664 0.7872 0.0199 0.033 Uiso 1 calc R
H26B H 0.7952 0.8272 0.0506 0.033 Uiso 1 calc R
C27 C 0.78462(11) 0.71268(10) 0.04641(10) 0.0243(4) Uani 1 d .
H27A H 0.7525 0.7175 0.0046 0.029 Uiso 1 calc R
H27B H 0.8184 0.6707 0.0381 0.029 Uiso 1 calc R
O1 O 0.83132(9) 0.51858(8) -0.00795(8) 0.0356(4) Uani 1 d .
O2 O 0.83866(15) 0.40661(10) 0.03005(13) 0.0719(7) Uani 1 d .
O3 O 0.73628(12) 0.46395(10) 0.03668(13) 0.0658(7) Uani 1 d .
N7 N 0.80229(13) 0.46313(10) 0.01978(10) 0.0383(5) Uani 1 d .
O4 O 1.00938(11) 0.89171(11) 0.25455(12) 0.0553(5) Uani 1 d .
O5 O 1.01702(14) 0.97033(18) 0.16751(15) 0.0975(11) Uani 1 d .
O6 O 1.09069(16) 0.8790(2) 0.17583(17) 0.1245(14) Uani 1 d .
N8 N 1.04013(12) 0.91351(17) 0.19879(14) 0.0599(7) Uani 1 d .

loop_
_atom_site_aniso_label
_atom_site_aniso_U_11
_atom_site_aniso_U_22
_atom_site_aniso_U_33
_atom_site_aniso_U_23
_atom_site_aniso_U_13
_atom_site_aniso_U_12
Co1 0.01718(12) 0.01875(12) 0.01914(12) -0.00007(9) 0.00083(9) 0.00302(9)
N1 0.0225(7) 0.0176(7) 0.0196(7) -0.0014(5) 0.0004(6) 0.0029(6)
N2 0.0241(8) 0.0306(8) 0.0270(8) 0.0071(7) -0.0012(6) -0.0025(7)
N3 0.0213(7) 0.0291(8) 0.0242(8) -0.0085(6) -0.0039(6) 0.0081(6)
N4 0.0199(7) 0.0263(8) 0.0220(7) -0.0013(6) -0.0011(6) 0.0020(6)
N5 0.0233(7) 0.0231(8) 0.0243(8) 0.0009(6) -0.0004(6) -0.0005(6)
N6 0.0221(7) 0.0251(8) 0.0263(8) -0.0062(6) -0.0016(6) 0.0070(6)
C1 0.0240(9) 0.0177(8) 0.0283(9) -0.0024(7) -0.0010(7) 0.0001(7)
C2 0.0223(9) 0.0188(8) 0.0286(9) 0.0013(7) 0.0013(7) 0.0037(7)
C3 0.0208(8) 0.0209(9) 0.0390(11) 0.0012(8) 0.0023(8) 0.0021(7)
C4 0.0252(10) 0.0290(10) 0.0412(12) 0.0048(9) 0.0063(8) -0.0017(8)
C5 0.0362(11) 0.0400(12) 0.0352(11) 0.0127(9) 0.0046(9) -0.0062(10)
C6 0.0324(11) 0.0437(13) 0.0308(11) 0.0126(9) -0.0031(9) -0.0066(9)
C7 0.0609(18) 0.092(2) 0.0356(14) 0.0305(15) -0.0161(13) -0.0371(17)
C8 0.0229(9) 0.0213(8) 0.0248(9) -0.0034(7) -0.0037(7) 0.0056(7)
C9 0.0208(8) 0.0314(10) 0.0297(10) -0.0090(8) -0.0052(7) 0.0089(7)
C10 0.0238(9) 0.0504(13) 0.0264(10) -0.0156(9) -0.0029(8) 0.0118(9)
C11 0.0224(9) 0.0327(10) 0.0206(8) -0.0044(7) -0.0008(7) 0.0047(7)
C12 0.0275(9) 0.0281(9) 0.0216(9) -0.0022(7) -0.0002(7) 0.0027(8)
C13 0.0302(10) 0.0272(9) 0.0226(9) -0.0017(7) -0.0032(8) -0.0036(8)
C14 0.0241(9) 0.0340(10) 0.0298(10) -0.0008(8) -0.0075(8) 0.0003(8)
C15 0.0202(8) 0.0282(9) 0.0270(9) -0.0019(7) -0.0035(7) 0.0015(7)
C16 0.0271(10) 0.0399(11) 0.0384(12) -0.0102(9) -0.0110(9) 0.0107(9)
C17 0.0346(11) 0.0182(8) 0.0395(11) -0.0076(8) -0.0139(9) 0.0087(8)
C18 0.0344(11) 0.0177(8) 0.0332(10) 0.0003(7) -0.0057(8) -0.0020(7)
C19 0.0232(9) 0.0354(10) 0.0305(10) 0.0025(8) 0.0041(8) -0.0047(8)
C20 0.0205(9) 0.0401(11) 0.0225(9) -0.0035(8) -0.0006(7) 0.0044(8)
C21 0.0250(10) 0.0698(17) 0.0221(10) -0.0037(10) -0.0001(8) 0.0152(10)
C22 0.0377(12) 0.0807(19) 0.0254(11) -0.0155(12) -0.0052(9) 0.0354(13)
C23 0.0453(13) 0.0459(14) 0.0413(13) -0.0213(11) -0.0178(11) 0.0290(11)
C24 0.0296(10) 0.0284(10) 0.0396(11) -0.0099(9) -0.0136(9) 0.0113(8)
C25 0.0376(12) 0.0196(10) 0.0751(18) 0.0032(10) -0.0121(12) 0.0062(9)
C26 0.0318(10) 0.0273(10) 0.0228(9) 0.0040(7) 0.0003(8) -0.0040(8)
C27 0.0291(9) 0.0245(9) 0.0192(8) 0.0007(7) 0.0017(7) 0.0012(7)
O1 0.0502(9) 0.0232(7) 0.0333(8) 0.0058(6) 0.0107(7) -0.0044(6)
O2 0.1051(18) 0.0316(10) 0.0791(16) 0.0246(10) 0.0406(14) 0.0156(11)
O3 0.0709(14) 0.0376(10) 0.0890(16) -0.0198(10) 0.0482(12) -0.0217(9)
N7 0.0666(14) 0.0215(8) 0.0267(9) -0.0047(7) 0.0178(9) -0.0047(8)
O4 0.0481(11) 0.0613(12) 0.0564(12) 0.0038(10) -0.0061(9) -0.0096(9)
O5 0.0609(14) 0.136(3) 0.095(2) 0.0680(19) 0.0270(14) 0.0490(16)
O6 0.0736(19) 0.214(4) 0.086(2) -0.013(2) 0.0031(16) 0.079(2)
N8 0.0306(11) 0.091(2) 0.0579(15) -0.0128(14) -0.0114(11) 0.0138(12)

loop_
_atom_type_symbol
_atom_type_description
_atom_type_scat_dispersion_real
_atom_type_scat_dispersion_imag
_atom_type_scat_source
C C 0.0033 0.0016 'International Tables Vol C Tables 4.2.6.8 and 6.1.1.4'
H H 0.0000 0.0000 'International Tables Vol C Tables 4.2.6.8 and 6.1.1.4'
Co Co 0.3494 0.9721 'International Tables Vol C Tables 4.2.6.8 and 6.1.1.4'
N N 0.0061 0.0033 'International Tables Vol C Tables 4.2.6.8 and 6.1.1.4'
O O 0.0106 0.0060 'International Tables Vol C Tables 4.2.6.8 and 6.1.1.4'

loop_
_geom_angle_atom_site_label_1
_geom_angle_atom_site_label_2
_geom_angle_atom_site_label_3
_geom_angle
N1 Co1 N2 79.11(6)
N1 Co1 N4 158.75(6)
N1 Co1 N6 96.71(6)
N2 Co1 N4 103.30(6)
N2 Co1 N6 103.16(6)
N3 Co1 N1 80.07(6)
N3 Co1 N2 95.56(7)
N3 Co1 N4 78.68(6)
N3 Co1 N6 160.08(7)
N5 Co1 N1 80.80(6)
N5 Co1 N2 159.91(6)
N5 Co1 N3 81.19(6)
N5 Co1 N4 95.53(6)
N5 Co1 N6 78.89(6)
N6 Co1 N4 103.15(6)
C1 N1 Co1 105.68(11)
C1 N1 C8 110.70(14)
C1 N1 C27 111.90(14)
C8 N1 Co1 111.07(11)
C27 N1 Co1 105.37(11)
C27 N1 C8 111.83(14)
C2 N2 Co1 110.90(12)
C6 N2 Co1 131.15(15)
C6 N2 C2 117.56(17)
C9 N3 Co1 106.25(11)
C9 N3 C17 111.61(16)
C10 N3 Co1 105.58(12)
C10 N3 C9 111.85(16)
C10 N3 C17 111.49(17)
C17 N3 Co1 109.73(12)
C11 N4 Co1 110.34(12)
C15 N4 Co1 131.76(13)
C15 N4 C11 117.34(16)
C18 N5 Co1 105.56(12)
C18 N5 C26 111.60(15)
C19 N5 Co1 105.43(12)
C19 N5 C18 111.73(16)
C19 N5 C26 111.72(16)
C26 N5 Co1 110.44(11)
C20 N6 Co1 110.65(12)
C24 N6 Co1 131.18(15)
C24 N6 C20 117.85(18)
N1 C1 H1A 109.6
N1 C1 H1B 109.6
N1 C1 C2 110.49(15)
H1A C1 H1B 108.1
C2 C1 H1A 109.6
C2 C1 H1B 109.6
N2 C2 C1 116.42(16)
N2 C2 C3 122.93(18)
C3 C2 C1 120.56(18)
C2 C3 H3 120.4
C4 C3 C2 119.2(2)
C4 C3 H3 120.4
C3 C4 H4 120.7
C5 C4 C3 118.52(19)
C5 C4 H4 120.7
C4 C5 H5 119.9
C4 C5 C6 120.2(2)
C6 C5 H5 119.9
N2 C6 C5 121.5(2)
N2 C6 C7 119.0(2)
C5 C6 C7 119.6(2)
C6 C7 H7A 109.5
C6 C7 H7B 109.5
C6 C7 H7C 109.5
H7A C7 H7B 109.5
H7A C7 H7C 109.5
H7B C7 H7C 109.5
N1 C8 H8A 109.3
N1 C8 H8B 109.3
N1 C8 C9 111.62(15)
H8A C8 H8B 108.0
C9 C8 H8A 109.3
C9 C8 H8B 109.3
N3 C9 C8 109.08(16)
N3 C9 H9A 109.9
N3 C9 H9B 109.9
C8 C9 H9A 109.9
C8 C9 H9B 109.9
H9A C9 H9B 108.3
N3 C10 H10A 109.7
N3 C10 H10B 109.7
N3 C10 C11 109.86(16)
H10A C10 H10B 108.2
C11 C10 H10A 109.7
C11 C10 H10B 109.7
N4 C11 C10 116.31(17)
N4 C11 C12 123.58(18)
C12 C11 C10 120.04(17)
C11 C12 H12 120.7
C11 C12 C13 118.63(18)
C13 C12 H12 120.7
C12 C13 H13 120.7
C14 C13 C12 118.57(18)
C14 C13 H13 120.7
C13 C14 H14 119.8
C13 C14 C15 120.45(18)
C15 C14 H14 119.8
N4 C15 C14 121.33(18)
N4 C15 C16 118.77(17)
C14 C15 C16 119.90(17)
C15 C16 H16A 109.5
C15 C16 H16B 109.5
C15 C16 H16C 109.5
H16A C16 H16B 109.5
H16A C16 H16C 109.5
H16B C16 H16C 109.5
N3 C17 H17A 109.0
N3 C17 H17B 109.0
N3 C17 C18 112.74(15)
H17A C17 H17B 107.8
C18 C17 H17A 109.0
C18 C17 H17B 109.0
N5 C18 C17 109.91(16)
N5 C18 H18A 109.7
N5 C18 H18B 109.7
C17 C18 H18A 109.7
C17 C18 H18B 109.7
H18A C18 H18B 108.2
N5 C19 H19A 109.6
N5 C19 H19B 109.6
N5 C19 C20 110.48(16)
H19A C19 H19B 108.1
C20 C19 H19A 109.6
C20 C19 H19B 109.6
N6 C20 C19 116.69(17)
N6 C20 C21 123.0(2)
C21 C20 C19 120.3(2)
C20 C21 H21 120.5
C22 C21 C20 119.1(2)
C22 C21 H21 120.5
C21 C22 H22 120.8
C23 C22 C21 118.5(2)
C23 C22 H22 120.8
C22 C23 H23 119.6
C22 C23 C24 120.7(2)
C24 C23 H23 119.6
N6 C24 C23 120.8(2)
N6 C24 C25 118.99(19)
C23 C24 C25 120.2(2)
C24 C25 H25A 109.5
C24 C25 H25B 109.5
C24 C25 H25C 109.5
H25A C25 H25B 109.5
H25A C25 H25C 109.5
H25B C25 H25C 109.5
N5 C26 H26A 109.2
N5 C26 H26B 109.2
N5 C26 C27 112.12(15)
H26A C26 H26B 107.9
C27 C26 H26A 109.2
C27 C26 H26B 109.2
N1 C27 C26 109.72(15)
N1 C27 H27A 109.7
N1 C27 H27B 109.7
C26 C27 H27A 109.7
C26 C27 H27B 109.7
H27A C27 H27B 108.2
O1 N7 O3 120.7(2)
O2 N7 O1 119.8(2)
O2 N7 O3 119.5(2)
O5 N8 O4 119.8(2)
O6 N8 O4 119.3(3)
O6 N8 O5 120.9(3)

loop_
_geom_bond_atom_site_label_1
_geom_bond_atom_site_label_2
_geom_bond_distance
Co1 N1 2.1654(15)
Co1 N2 2.1973(16)
Co1 N3 2.1636(15)
Co1 N4 2.2249(16)
Co1 N5 2.1525(16)
Co1 N6 2.2031(15)
N1 C1 1.468(2)
N1 C8 1.491(2)
N1 C27 1.477(2)
N2 C2 1.359(3)
N2 C6 1.353(3)
N3 C9 1.483(2)
N3 C10 1.474(3)
N3 C17 1.490(3)
N4 C11 1.361(2)
N4 C15 1.355(2)
N5 C18 1.482(2)
N5 C19 1.475(3)
N5 C26 1.498(3)
N6 C20 1.358(3)
N6 C24 1.356(3)
C1 H1A 0.9900
C1 H1B 0.9900
C1 C2 1.507(3)
C2 C3 1.382(3)
C3 H3 0.9500
C3 C4 1.380(3)
C4 H4 0.9500
C4 C5 1.376(3)
C5 H5 0.9500
C5 C6 1.396(3)
C6 C7 1.497(3)
C7 H7A 0.9800
C7 H7B 0.9800
C7 H7C 0.9800
C8 H8A 0.9900
C8 H8B 0.9900
C8 C9 1.526(3)
C9 H9A 0.9900
C9 H9B 0.9900
C10 H10A 0.9900
C10 H10B 0.9900
C10 C11 1.508(3)
C11 C12 1.379(3)
C12 H12 0.9500
C12 C13 1.385(3)
C13 H13 0.9500
C13 C14 1.378(3)
C14 H14 0.9500
C14 C15 1.393(3)
C15 C16 1.498(3)
C16 H16A 0.9800
C16 H16B 0.9800
C16 H16C 0.9800
C17 H17A 0.9900
C17 H17B 0.9900
C17 C18 1.521(3)
C18 H18A 0.9900
C18 H18B 0.9900
C19 H19A 0.9900
C19 H19B 0.9900
C19 C20 1.497(3)
C20 C21 1.383(3)
C21 H21 0.9500
C21 C22 1.382(4)
C22 H22 0.9500
C22 C23 1.371(4)
C23 H23 0.9500
C23 C24 1.397(3)
C24 C25 1.488(4)
C25 H25A 0.9800
C25 H25B 0.9800
C25 H25C 0.9800
C26 H26A 0.9900
C26 H26B 0.9900
C26 C27 1.527(3)
C27 H27A 0.9900
C27 H27B 0.9900
O1 N7 1.248(2)
O2 N7 1.233(3)
O3 N7 1.252(3)
O4 N8 1.259(3)
O5 N8 1.256(4)
O6 N8 1.198(3)

loop_
_geom_torsion_atom_site_label_1
_geom_torsion_atom_site_label_2
_geom_torsion_atom_site_label_3
_geom_torsion_atom_site_label_4
_geom_torsion
Co1 N1 C1 C2 44.62(16)
Co1 N1 C8 C9 -18.52(19)
Co1 N1 C27 C26 -49.74(16)
Co1 N2 C2 C1 13.4(2)
Co1 N2 C2 C3 -170.07(15)
Co1 N2 C6 C5 169.22(18)
Co1 N2 C6 C7 -11.8(4)
Co1 N3 C9 C8 -49.93(18)
Co1 N3 C10 C11 46.9(2)
Co1 N3 C17 C18 -16.94(19)
Co1 N4 C11 C10 14.3(2)
Co1 N4 C11 C12 -168.85(16)
Co1 N4 C15 C14 167.65(15)
Co1 N4 C15 C16 -13.2(3)
Co1 N5 C18 C17 -48.83(18)
Co1 N5 C19 C20 45.50(18)
Co1 N5 C26 C27 -15.97(19)
Co1 N6 C20 C19 10.6(2)
Co1 N6 C20 C21 -172.44(16)
Co1 N6 C24 C23 170.71(15)
Co1 N6 C24 C25 -10.1(3)
N1 Co1 N2 C2 9.29(13)
N1 Co1 N2 C6 -163.3(2)
N1 Co1 N3 C9 30.93(13)
N1 Co1 N3 C10 149.85(14)
N1 Co1 N3 C17 -89.88(12)
N1 Co1 N4 C11 10.6(2)
N1 Co1 N4 C15 -160.31(17)
N1 Co1 N5 C18 112.03(12)
N1 Co1 N5 C19 -129.58(13)
N1 Co1 N5 C26 -8.74(12)
N1 Co1 N6 C20 91.10(13)
N1 Co1 N6 C24 -82.19(18)
N1 C1 C2 N2 -40.5(2)
N1 C1 C2 C3 142.81(17)
N1 C8 C9 N3 46.2(2)
N2 Co1 N1 C1 -29.22(11)
N2 Co1 N1 C8 90.88(12)
N2 Co1 N1 C27 -147.84(12)
N2 Co1 N3 C9 -46.96(13)
N2 Co1 N3 C10 71.96(14)
N2 Co1 N3 C17 -167.77(12)
N2 Co1 N4 C11 -83.53(14)
N2 Co1 N4 C15 105.54(18)
N2 Co1 N5 C18 112.8(2)
N2 Co1 N5 C19 -128.79(19)
N2 Co1 N5 C26 -8.0(3)
N2 Co1 N6 C20 171.43(13)
N2 Co1 N6 C24 -1.85(19)
N2 C2 C3 C4 -1.4(3)
N3 Co1 N1 C1 -126.91(12)
N3 Co1 N1 C8 -6.81(12)
N3 Co1 N1 C27 114.47(11)
N3 Co1 N2 C2 88.03(13)
N3 Co1 N2 C6 -84.5(2)
N3 Co1 N4 C11 9.58(13)
N3 Co1 N4 C15 -161.35(19)
N3 Co1 N5 C18 30.76(12)
N3 Co1 N5 C19 149.15(13)
N3 Co1 N5 C26 -90.01(13)
N3 Co1 N6 C20 11.8(3)
N3 Co1 N6 C24 -161.51(18)
N3 C10 C11 N4 -42.6(3)
N3 C10 C11 C12 140.4(2)
N3 C17 C18 N5 45.0(2)
N4 Co1 N1 C1 -127.95(16)
N4 Co1 N1 C8 -7.8(2)
N4 Co1 N1 C27 113.43(17)
N4 Co1 N2 C2 167.69(13)
N4 Co1 N2 C6 -4.9(2)
N4 Co1 N3 C9 -149.45(14)
N4 Co1 N3 C10 -30.53(13)
N4 Co1 N3 C17 89.74(12)
N4 Co1 N5 C18 -46.86(12)
N4 Co1 N5 C19 71.54(12)
N4 Co1 N5 C26 -167.63(12)
N4 Co1 N6 C20 -81.27(13)
N4 Co1 N6 C24 105.44(18)
N4 C11 C12 C13 -1.4(3)
N5 Co1 N1 C1 150.50(12)
N5 Co1 N1 C8 -89.39(12)
N5 Co1 N1 C27 31.88(11)
N5 Co1 N2 C2 8.5(3)
N5 Co1 N2 C6 -164.08(19)
N5 Co1 N3 C9 113.05(13)
N5 Co1 N3 C10 -128.02(14)
N5 Co1 N3 C17 -7.76(12)
N5 Co1 N4 C11 89.43(14)
N5 Co1 N4 C15 -81.50(18)
N5 Co1 N6 C20 11.88(13)
N5 Co1 N6 C24 -161.40(19)
N5 C19 C20 N6 -39.1(2)
N5 C19 C20 C21 143.93(19)
N5 C26 C27 N1 44.9(2)
N6 Co1 N1 C1 72.95(12)
N6 Co1 N1 C8 -166.94(12)
N6 Co1 N1 C27 -45.66(11)
N6 Co1 N2 C2 -85.13(13)
N6 Co1 N2 C6 102.3(2)
N6 Co1 N3 C9 113.16(19)
N6 Co1 N3 C10 -127.92(19)
N6 Co1 N3 C17 -7.6(2)
N6 Co1 N4 C11 169.28(13)
N6 Co1 N4 C15 -1.65(19)
N6 Co1 N5 C18 -149.21(13)
N6 Co1 N5 C19 -30.81(12)
N6 Co1 N5 C26 90.03(13)
N6 C20 C21 C22 -0.4(3)
C1 N1 C8 C9 98.56(18)
C1 N1 C27 C26 -164.10(15)
C1 C2 C3 C4 174.99(18)
C2 N2 C6 C5 -3.0(3)
C2 N2 C6 C7 176.0(2)
C2 C3 C4 C5 -1.5(3)
C3 C4 C5 C6 2.1(3)
C4 C5 C6 N2 0.1(4)
C4 C5 C6 C7 -178.8(3)
C6 N2 C2 C1 -172.92(19)
C6 N2 C2 C3 3.6(3)
C8 N1 C1 C2 -75.72(18)
C8 N1 C27 C26 71.04(19)
C9 N3 C10 C11 162.01(17)
C9 N3 C17 C18 -134.45(17)
C10 N3 C9 C8 -164.65(17)
C10 N3 C17 C18 99.67(19)
C10 C11 C12 C13 175.4(2)
C11 N4 C15 C14 -2.8(3)
C11 N4 C15 C16 176.41(19)
C11 C12 C13 C14 -1.6(3)
C12 C13 C14 C15 2.3(3)
C13 C14 C15 N4 -0.1(3)
C13 C14 C15 C16 -179.3(2)
C15 N4 C11 C10 -173.33(19)
C15 N4 C11 C12 3.5(3)
C17 N3 C9 C8 69.7(2)
C17 N3 C10 C11 -72.2(2)
C18 N5 C19 C20 159.68(16)
C18 N5 C26 C27 -133.06(18)
C19 N5 C18 C17 -162.93(16)
C19 N5 C26 C27 101.04(19)
C19 C20 C21 C22 176.4(2)
C20 N6 C24 C23 -2.2(3)
C20 N6 C24 C25 176.97(19)
C20 C21 C22 C23 -0.7(3)
C21 C22 C23 C24 0.4(3)
C22 C23 C24 N6 1.1(3)
C22 C23 C24 C25 -178.0(2)
C24 N6 C20 C19 -175.08(18)
C24 N6 C20 C21 1.8(3)
C26 N5 C18 C17 71.2(2)
C26 N5 C19 C20 -74.5(2)
C27 N1 C1 C2 158.80(15)
C27 N1 C8 C9 -135.93(17)

loop_
_smtbx_masks_void_nr
_smtbx_masks_void_average_x
_smtbx_masks_void_average_y
_smtbx_masks_void_average_z
_smtbx_masks_void_volume
_smtbx_masks_void_count_electrons
1 0.000 0.000 0.000 223.8 64.2
2 0.000 0.500 0.500 223.8 64.2
3 0.500 0.000 0.500 223.8 64.2
4 0.500 0.500 0.000 223.8 64.2
